data_1519781
loop_
_publ_author_name
'Devillanova, Francesco'
'Aragoni, Carla'
'Arca, Massimiliano'
'Hursthouse, Michael B.'
'Huth, Susanne L.'

_publ_section_title
;
 C20H13Br7N2
;
_journal_name_full 'Crystal Structure Report Archive'
_journal_page_first 234
_journal_year 2006
_chemical_formula_sum 'C20 H13 Br7 N2'
_chemical_formula_weight 840.69
_space_group_IT_number 2
_symmetry_cell_setting triclinic
_symmetry_space_group_name_Hall '-P 1'
_symmetry_space_group_name_H-M 'P -1'
_atom_sites_solution_hydrogens geom
_atom_sites_solution_primary direct
_atom_sites_solution_secondary difmap
_cell_angle_alpha 106.205(2)
_cell_angle_beta 95.292(2)
_cell_angle_gamma 104.352(2)
_cell_formula_units_Z 2
_cell_length_a 7.0558(3)
_cell_length_b 13.6319(3)
_cell_length_c 14.1191(5)
_cell_measurement_reflns_used 5401
_cell_measurement_temperature 120(2)
_cell_measurement_theta_max 27.48
_cell_measurement_theta_min 1.00
_cell_volume 1244.22(8)
_computing_cell_refinement 'DENZO (Otwinowski & Minor, 1997) & COLLECT (Hooft, R.W.W., 1998)'
_computing_data_collection 'COLLECT (Hooft, R.W.W., 1998)'
_computing_data_reduction 'DENZO (Otwinowski & Minor, 1997) & COLLECT (Hooft, R.W.W., 1998)'
_computing_structure_refinement 'SHELXL-97 (Sheldrick, 1997)'
_computing_structure_solution 'SHELXS-97 (Sheldrick, 1997)'
_diffrn_ambient_temperature 120(2)
_diffrn_detector_area_resol_mean 9.091
_diffrn_measured_fraction_theta_full 0.994
_diffrn_measured_fraction_theta_max 0.994
_diffrn_measurement_device_type 'Bruker-Nonius 95mm CCD camera on \k-goniostat'
_diffrn_measurement_method '\f & \w scans'
_diffrn_radiation_monochromator graphite
_diffrn_radiation_source 'Bruker-Nonius FR591 rotating anode'
_diffrn_radiation_type MoK\a
_diffrn_radiation_wavelength 0.71073
_diffrn_reflns_av_R_equivalents 0.0561
_diffrn_reflns_av_sigmaI/netI 0.0567
_diffrn_reflns_limit_h_max 9
_diffrn_reflns_limit_h_min -9
_diffrn_reflns_limit_k_max 17
_diffrn_reflns_limit_k_min -17
_diffrn_reflns_limit_l_max 18
_diffrn_reflns_limit_l_min -18
_diffrn_reflns_number 22322
_diffrn_reflns_theta_full 27.50
_diffrn_reflns_theta_max 27.50
_diffrn_reflns_theta_min 2.97
_exptl_absorpt_coefficient_mu 11.297
_exptl_absorpt_correction_T_max 0.2651
_exptl_absorpt_correction_T_min 0.1139
_exptl_absorpt_correction_type multi-scan
_exptl_absorpt_process_details 'SADABS V2.10 (Sheldrick, G.M., 2003)'
_exptl_crystal_colour orange
_exptl_crystal_density_diffrn 2.244
_exptl_crystal_density_method 'not measured'
_exptl_crystal_description block
_exptl_crystal_F_000 784
_exptl_crystal_size_max 0.34
_exptl_crystal_size_mid 0.20
_exptl_crystal_size_min 0.16
_refine_diff_density_max 1.353
_refine_diff_density_min -1.247
_refine_diff_density_rms 0.151
_refine_ls_extinction_coef 0.0019(2)
_refine_ls_extinction_expression Fc^*^=kFc[1+0.001xFc^2^\l^3^/sin(2\q)]^-1/4^
_refine_ls_extinction_method SHELXL
_refine_ls_goodness_of_fit_ref 1.020
_refine_ls_hydrogen_treatment constr
_refine_ls_matrix_type full
_refine_ls_number_parameters 263
_refine_ls_number_reflns 5676
_refine_ls_number_restraints 0
_refine_ls_restrained_S_all 1.020
_refine_ls_R_factor_all 0.0710
_refine_ls_R_factor_gt 0.0402
_refine_ls_shift/su_max 0.001
_refine_ls_shift/su_mean 0.000
_refine_ls_structure_factor_coef Fsqd
_refine_ls_weighting_details 'calc w=1/[\s^2^(Fo^2^)+(0.0313P)^2^+3.8854P] where P=(Fo^2^+2Fc^2^)/3'
_refine_ls_weighting_scheme calc
_refine_ls_wR_factor_gt 0.0795
_refine_ls_wR_factor_ref 0.0895
_reflns_number_gt 4147
_reflns_number_total 5676
_reflns_threshold_expression >2sigma(I)
_cod_data_source_file eCrystal-234.cif
_cod_data_source_block 2006cgl0741
_cod_depositor_comments
;
Citation :
Devillanova, Francesco and Aragoni, Carla and Arca, Massimiliano and 
Hursthouse, Michael B. and Huth, Susanne L. (2006) 
University of Southampton, Crystal Structure Report Archive. 
(doi:10.5258/ecrystals/234)

More at:
http://ecrystals.chem.soton.ac.uk/234/

The following automatic conversions were performed:

'_symmetry_cell_setting' value 'Triclinic' changed to 'triclinic'
according to the built-in table from CIF Core dictionary named
'cif_core.dic' version 2.4.1 from 2010-06-29.

Automatic conversion script
Id: cif_fix_values 3392 2015-05-12 13:50:21Z andrius 
;
_cod_original_cell_volume 1244.22(7)
_cod_original_sg_symbol_H-M P-1
_cod_database_code 1519781

loop_
_symmetry_equiv_pos_as_xyz
'x, y, z'
'-x, -y, -z'

loop_
_atom_site_label
_atom_site_type_symbol
_atom_site_fract_x
_atom_site_fract_y
_atom_site_fract_z
_atom_site_U_iso_or_equiv
_atom_site_adp_type
_atom_site_occupancy
_atom_site_symmetry_multiplicity
_atom_site_calc_flag
_atom_site_refinement_flags
_atom_site_disorder_assembly
_atom_site_disorder_group
C1 C 0.5477(7) 0.0607(4) -0.2365(4) 0.0244(11) Uani 1 1 d . . .
C2 C 0.5113(7) -0.0452(4) -0.2419(4) 0.0238(11) Uani 1 1 d . . .
H2 H 0.4621 -0.0679 -0.1888 0.029 Uiso 1 1 calc R . .
C3 C 0.6183(7) -0.0883(4) -0.3952(4) 0.0266(12) Uani 1 1 d . . .
H3 H 0.6382 -0.1414 -0.4502 0.032 Uiso 1 1 calc R . .
C4 C 0.6666(8) 0.0163(4) -0.3939(4) 0.0290(12) Uani 1 1 d . . .
H4 H 0.7233 0.0369 -0.4464 0.035 Uiso 1 1 calc R . .
C5 C 0.6298(8) 0.0912(4) -0.3132(4) 0.0299(12) Uani 1 1 d . . .
H5 H 0.6613 0.1639 -0.3107 0.036 Uiso 1 1 calc R . .
C6 C 0.5085(8) 0.1364(4) -0.1470(4) 0.0298(12) Uani 1 1 d . . .
C7 C 0.3935(8) 0.1986(4) -0.1468(4) 0.0294(12) Uani 1 1 d . . .
C8 C 0.3595(8) 0.2769(4) -0.0580(4) 0.0273(12) Uani 1 1 d . . .
C9 C 0.1676(8) 0.2681(4) -0.0378(4) 0.0329(13) Uani 1 1 d . . .
H9 H 0.0597 0.2109 -0.0796 0.039 Uiso 1 1 calc R . .
C10 C 0.1337(8) 0.3422(4) 0.0428(4) 0.0273(12) Uani 1 1 d . . .
H10 H 0.0025 0.3357 0.0563 0.033 Uiso 1 1 calc R . .
C11 C 0.2908(7) 0.4268(4) 0.1046(4) 0.0220(10) Uani 1 1 d . . .
C12 C 0.4833(8) 0.4352(4) 0.0857(4) 0.0250(11) Uani 1 1 d . . .
H12 H 0.5913 0.4921 0.1280 0.030 Uiso 1 1 calc R . .
C13 C 0.5169(8) 0.3601(4) 0.0046(4) 0.0278(12) Uani 1 1 d . . .
H13 H 0.6484 0.3656 -0.0082 0.033 Uiso 1 1 calc R . .
C14 C 0.2560(7) 0.5083(4) 0.1906(4) 0.0231(11) Uani 1 1 d . . .
C15 C 0.3531(8) 0.5374(4) 0.2839(4) 0.0242(11) Uani 1 1 d . . .
C16 C 0.4934(8) 0.4834(4) 0.3167(4) 0.0248(11) Uani 1 1 d . . .
C17 C 0.4316(8) 0.3739(4) 0.3012(4) 0.0256(11) Uani 1 1 d . . .
H17 H 0.2979 0.3352 0.2712 0.031 Uiso 1 1 calc R . .
C18 C 0.7428(8) 0.3755(4) 0.3685(4) 0.0332(13) Uani 1 1 d . . .
H18 H 0.8308 0.3378 0.3851 0.040 Uiso 1 1 calc R . .
C19 C 0.8137(9) 0.4838(5) 0.3880(5) 0.0437(16) Uani 1 1 d . . .
H19 H 0.9479 0.5207 0.4185 0.052 Uiso 1 1 calc R . .
C20 C 0.6865(8) 0.5380(4) 0.3625(4) 0.0349(13) Uani 1 1 d . . .
H20 H 0.7321 0.6131 0.3765 0.042 Uiso 1 1 calc R . .
N1 N 0.5440(6) -0.1155(3) -0.3200(3) 0.0224(9) Uani 1 1 d . . .
H1N H 0.5154 -0.1828 -0.3223 0.027 Uiso 1 1 d R . .
N2 N 0.5542(7) 0.3212(3) 0.3271(3) 0.0293(10) Uani 1 1 d . . .
Br1 Br 0.64093(8) 0.13354(4) -0.02404(4) 0.02627(13) Uani 1 1 d . . .
Br2 Br 0.24664(8) 0.19033(4) -0.27146(4) 0.03023(14) Uani 1 1 d . . .
Br3 Br 0.06715(8) 0.57628(4) 0.15611(4) 0.03326(15) Uani 1 1 d . . .
Br4 Br 0.31805(9) 0.65055(4) 0.38752(4) 0.03555(16) Uani 1 1 d . . .
Br5 Br 0.96615(8) 0.19698(4) 0.49223(4) 0.03206(15) Uani 1 1 d . . .
Br6 Br 0.98281(7) 0.13631(4) 0.29953(4) 0.02819(14) Uani 1 1 d . . .
Br7 Br 1.00466(11) 0.07392(6) 0.12145(5) 0.0558(2) Uani 1 1 d . . .

loop_
_atom_site_aniso_label
_atom_site_aniso_U_11
_atom_site_aniso_U_22
_atom_site_aniso_U_33
_atom_site_aniso_U_23
_atom_site_aniso_U_13
_atom_site_aniso_U_12
C1 0.021(3) 0.021(2) 0.034(3) 0.009(2) 0.007(2) 0.009(2)
C2 0.023(3) 0.019(2) 0.028(3) 0.008(2) 0.002(2) 0.004(2)
C3 0.024(3) 0.029(3) 0.024(3) 0.003(2) -0.001(2) 0.011(2)
C4 0.029(3) 0.035(3) 0.028(3) 0.015(2) 0.006(2) 0.013(2)
C5 0.027(3) 0.025(3) 0.042(3) 0.015(2) 0.007(2) 0.008(2)
C6 0.026(3) 0.025(3) 0.038(3) 0.011(2) 0.003(2) 0.005(2)
C7 0.028(3) 0.025(3) 0.037(3) 0.012(2) 0.005(2) 0.008(2)
C8 0.033(3) 0.020(3) 0.032(3) 0.010(2) 0.010(2) 0.010(2)
C9 0.024(3) 0.026(3) 0.043(3) 0.007(2) 0.004(2) 0.003(2)
C10 0.022(3) 0.029(3) 0.032(3) 0.007(2) 0.003(2) 0.011(2)
C11 0.023(3) 0.022(2) 0.025(3) 0.011(2) 0.003(2) 0.011(2)
C12 0.028(3) 0.022(3) 0.027(3) 0.011(2) 0.004(2) 0.007(2)
C13 0.028(3) 0.019(2) 0.039(3) 0.010(2) 0.013(2) 0.008(2)
C14 0.022(3) 0.018(2) 0.033(3) 0.008(2) 0.007(2) 0.011(2)
C15 0.031(3) 0.016(2) 0.027(3) 0.006(2) 0.011(2) 0.008(2)
C16 0.036(3) 0.020(2) 0.021(3) 0.010(2) 0.004(2) 0.009(2)
C17 0.032(3) 0.016(2) 0.029(3) 0.008(2) 0.005(2) 0.007(2)
C18 0.032(3) 0.035(3) 0.035(3) 0.018(3) -0.004(3) 0.009(2)
C19 0.039(3) 0.044(4) 0.047(4) 0.026(3) -0.011(3) 0.004(3)
C20 0.036(3) 0.024(3) 0.040(3) 0.016(2) -0.005(3) -0.002(2)
N1 0.021(2) 0.017(2) 0.028(2) 0.0064(17) -0.0031(18) 0.0075(17)
N2 0.042(3) 0.020(2) 0.030(2) 0.0105(19) 0.003(2) 0.012(2)
Br1 0.0306(3) 0.0244(3) 0.0259(3) 0.0103(2) -0.0008(2) 0.0109(2)
Br2 0.0345(3) 0.0346(3) 0.0275(3) 0.0112(2) 0.0007(2) 0.0203(2)
Br3 0.0324(3) 0.0379(3) 0.0407(3) 0.0163(2) 0.0110(2) 0.0237(2)
Br4 0.0552(4) 0.0216(3) 0.0324(3) 0.0071(2) 0.0166(3) 0.0137(2)
Br5 0.0363(3) 0.0296(3) 0.0326(3) 0.0091(2) 0.0090(2) 0.0130(2)
Br6 0.0220(3) 0.0300(3) 0.0353(3) 0.0119(2) 0.0013(2) 0.0118(2)
Br7 0.0655(5) 0.0837(5) 0.0300(3) 0.0178(3) 0.0033(3) 0.0440(4)

loop_
_atom_type_symbol
_atom_type_description
_atom_type_scat_dispersion_real
_atom_type_scat_dispersion_imag
_atom_type_scat_source
C C 0.0033 0.0016 'International Tables Vol C Tables 4.2.6.8 and 6.1.1.4'
H H 0.0000 0.0000 'International Tables Vol C Tables 4.2.6.8 and 6.1.1.4'
N N 0.0061 0.0033 'International Tables Vol C Tables 4.2.6.8 and 6.1.1.4'
Br Br -0.2901 2.4595 'International Tables Vol C Tables 4.2.6.8 and 6.1.1.4'

loop_
_geom_angle_atom_site_label_1
_geom_angle_atom_site_label_2
_geom_angle_atom_site_label_3
_geom_angle
_geom_angle_site_symmetry_1
_geom_angle_site_symmetry_3
C2 C1 C5 117.4(5) . .
C2 C1 C6 118.7(5) . .
C5 C1 C6 123.8(5) . .
N1 C2 C1 120.9(5) . .
N1 C2 H2 119.6 . .
C1 C2 H2 119.6 . .
N1 C3 C4 120.3(5) . .
N1 C3 H3 119.8 . .
C4 C3 H3 119.8 . .
C3 C4 C5 118.0(5) . .
C3 C4 H4 121.0 . .
C5 C4 H4 121.0 . .
C1 C5 C4 120.8(5) . .
C1 C5 H5 119.6 . .
C4 C5 H5 119.6 . .
C7 C6 C1 126.6(5) . .
C7 C6 Br1 120.6(5) . .
C1 C6 Br1 112.8(4) . .
C6 C7 C8 126.8(5) . .
C6 C7 Br2 119.1(4) . .
C8 C7 Br2 114.2(4) . .
C13 C8 C9 119.4(5) . .
C13 C8 C7 120.8(5) . .
C9 C8 C7 119.8(5) . .
C10 C9 C8 120.2(5) . .
C10 C9 H9 119.9 . .
C8 C9 H9 119.9 . .
C9 C10 C11 120.4(5) . .
C9 C10 H10 119.8 . .
C11 C10 H10 119.8 . .
C12 C11 C10 119.7(5) . .
C12 C11 C14 119.3(4) . .
C10 C11 C14 121.0(4) . .
C13 C12 C11 119.7(5) . .
C13 C12 H12 120.2 . .
C11 C12 H12 120.2 . .
C12 C13 C8 120.5(5) . .
C12 C13 H13 119.7 . .
C8 C13 H13 119.7 . .
C15 C14 C11 124.5(4) . .
C15 C14 Br3 121.1(4) . .
C11 C14 Br3 114.4(4) . .
C14 C15 C16 123.6(4) . .
C14 C15 Br4 122.2(4) . .
C16 C15 Br4 114.2(4) . .
C20 C16 C17 117.7(5) . .
C20 C16 C15 122.1(4) . .
C17 C16 C15 120.1(5) . .
N2 C17 C16 122.3(5) . .
N2 C17 H17 118.9 . .
C16 C17 H17 118.9 . .
N2 C18 C19 122.3(5) . .
N2 C18 H18 118.9 . .
C19 C18 H18 118.9 . .
C18 C19 C20 118.8(5) . .
C18 C19 H19 120.6 . .
C20 C19 H19 120.6 . .
C16 C20 C19 120.1(5) . .
C16 C20 H20 120.0 . .
C19 C20 H20 120.0 . .
C2 N1 C3 122.6(4) . .
C2 N1 H1N 118.7 . .
C3 N1 H1N 118.7 . .
C18 N2 C17 118.8(4) . .
Br7 Br6 Br5 177.52(3) . .

loop_
_geom_bond_atom_site_label_1
_geom_bond_atom_site_label_2
_geom_bond_distance
_geom_bond_site_symmetry_2
C1 C2 1.380(7) .
C1 C5 1.389(7) .
C1 C6 1.489(7) .
C2 N1 1.325(6) .
C2 H2 0.9500 .
C3 N1 1.328(7) .
C3 C4 1.376(7) .
C3 H3 0.9500 .
C4 C5 1.394(7) .
C4 H4 0.9500 .
C5 H5 0.9500 .
C6 C7 1.311(7) .
C6 Br1 1.909(6) .
C7 C8 1.485(7) .
C7 Br2 1.918(5) .
C8 C13 1.392(7) .
C8 C9 1.393(7) .
C9 C10 1.378(7) .
C9 H9 0.9500 .
C10 C11 1.395(7) .
C10 H10 0.9500 .
C11 C12 1.391(7) .
C11 C14 1.485(7) .
C12 C13 1.390(7) .
C12 H12 0.9500 .
C13 H13 0.9500 .
C14 C15 1.331(7) .
C14 Br3 1.902(5) .
C15 C16 1.484(7) .
C15 Br4 1.891(5) .
C16 C20 1.376(7) .
C16 C17 1.395(7) .
C17 N2 1.339(6) .
C17 H17 0.9500 .
C18 N2 1.337(7) .
C18 C19 1.375(8) .
C18 H18 0.9500 .
C19 C20 1.378(8) .
C19 H19 0.9500 .
C20 H20 0.9500 .
N1 H1N 0.8800 .
Br5 Br6 2.6367(8) .
Br6 Br7 2.4518(9) .

loop_
_geom_hbond_atom_site_label_D
_geom_hbond_atom_site_label_H
_geom_hbond_atom_site_label_A
_geom_hbond_distance_DH
_geom_hbond_distance_HA
_geom_hbond_distance_DA
_geom_hbond_angle_DHA
_geom_hbond_site_symmetry_A
N1 H1N N2 0.88 1.81 2.689(6) 177.6 2_655
